data_4031147
loop_
_publ_author_name
'Dzandzi, James P. K.'
'Beckford Vera, Denis R.'
'Genady, Afaf R.'
'Albu, Silvia A.'
'Eltringham-Smith, Louise J'
'Capretta, Alfredo'
'Sheffield, William P.'
'Valliant, John F.'

_publ_section_title
;
 Fluorous Analogue of Chloramine-T: Preparation, X-ray Structure
 Determination, and Use as an Oxidant for Radioiodination and s-Tetrazine
 Synthesis.
;
_journal_issue 14
_journal_name_full 'The Journal of organic chemistry'
_journal_page_first 7117
_journal_page_last 7125
_journal_paper_doi 10.1021/acs.joc.5b00988
_journal_volume 80
_journal_year 2015
_chemical_formula_moiety 'C18 H13 Cl F17 N O2 S'
_chemical_formula_sum 'C18 H13 Cl F17 N O2 S'
_chemical_formula_weight 665.80
_chemical_name_systematic
; 
 ? 
;
_space_group_IT_number 14
_symmetry_cell_setting monoclinic
_symmetry_space_group_name_Hall '-P 2yn'
_symmetry_space_group_name_H-M 'P 1 21/n 1'
_atom_sites_solution_hydrogens geom
_atom_sites_solution_primary direct
_atom_sites_solution_secondary difmap
_audit_creation_method SHELXL-97
_cell_angle_alpha 90.00
_cell_angle_beta 90.1160(10)
_cell_angle_gamma 90.00
_cell_formula_units_Z 4
_cell_length_a 5.92980(10)
_cell_length_b 9.0060(2)
_cell_length_c 44.0769(11)
_cell_measurement_reflns_used 9908
_cell_measurement_temperature 173(2)
_cell_measurement_theta_max 67.53
_cell_measurement_theta_min 4.01
_cell_volume 2353.87(9)
_computing_cell_refinement 'Bruker SAINT'
_computing_data_collection 'Bruker APEX2'
_computing_data_reduction 'Bruker SAINT'
_computing_molecular_graphics 'Bruker SHELXTL'
_computing_publication_material 'Bruker SHELXTL'
_computing_structure_refinement 'SHELXL-97 (Sheldrick, 2008)'
_computing_structure_solution 'SHELXS-97 (Sheldrick, 2008)'
_diffrn_ambient_temperature 173(2)
_diffrn_measured_fraction_theta_full 0.960
_diffrn_measured_fraction_theta_max 0.960
_diffrn_measurement_device_type 'Bruker APEX-II CCD'
_diffrn_measurement_method '\f and \w scans'
_diffrn_radiation_monochromator 'parallel mirrors'
_diffrn_radiation_source 'rotating anode'
_diffrn_radiation_type CuK\a
_diffrn_radiation_wavelength 1.54178
_diffrn_reflns_av_R_equivalents 0.0547
_diffrn_reflns_av_sigmaI/netI 0.0418
_diffrn_reflns_limit_h_max 7
_diffrn_reflns_limit_h_min -6
_diffrn_reflns_limit_k_max 10
_diffrn_reflns_limit_k_min -10
_diffrn_reflns_limit_l_max 50
_diffrn_reflns_limit_l_min -52
_diffrn_reflns_number 17085
_diffrn_reflns_theta_full 68.04
_diffrn_reflns_theta_max 68.04
_diffrn_reflns_theta_min 4.01
_exptl_absorpt_coefficient_mu 3.753
_exptl_absorpt_correction_T_max 0.7530
_exptl_absorpt_correction_T_min 0.4942
_exptl_absorpt_correction_type multi-scan
_exptl_absorpt_process_details SADABS
_exptl_crystal_colour colourless
_exptl_crystal_density_diffrn 1.879
_exptl_crystal_density_meas ?
_exptl_crystal_density_method 'not measured'
_exptl_crystal_description plate
_exptl_crystal_F_000 1320
_exptl_crystal_size_max 0.50
_exptl_crystal_size_mid 0.42
_exptl_crystal_size_min 0.03
_refine_diff_density_max 0.458
_refine_diff_density_min -0.382
_refine_diff_density_rms 0.070
_refine_ls_extinction_method none
_refine_ls_goodness_of_fit_ref 1.054
_refine_ls_hydrogen_treatment constr
_refine_ls_matrix_type full
_refine_ls_number_parameters 361
_refine_ls_number_reflns 4091
_refine_ls_number_restraints 0
_refine_ls_restrained_S_all 1.054
_refine_ls_R_factor_all 0.0729
_refine_ls_R_factor_gt 0.0613
_refine_ls_shift/su_max 0.001
_refine_ls_shift/su_mean 0.000
_refine_ls_structure_factor_coef Fsqd
_refine_ls_weighting_details 'calc w=1/[\s^2^(Fo^2^)+(0.0656P)^2^+4.7863P] where P=(Fo^2^+2Fc^2^)/3'
_refine_ls_weighting_scheme calc
_refine_ls_wR_factor_gt 0.1548
_refine_ls_wR_factor_ref 0.1621
_reflns_number_gt 3353
_reflns_number_total 4091
_reflns_threshold_expression >2sigma(I)
_cod_data_source_file jo5b00988_si_002.cif
_cod_data_source_block james4_0m
_cod_depositor_comments
;
The following automatic conversions were performed:

'_symmetry_cell_setting' value 'Monoclinic' changed to 'monoclinic'
according to
/usr/data/users/saulius/crontab/automatic-downloads/rss-feeds/ACS/lib/dictionaries/cif_core.dic
dictionary named 'cif_core.dic' version 2.4.2 from 2011-04-26.

'_exptl_crystal_density_meas' value 'not measured' was changed to '?'
- the value is perceived as not measured.

Automatic conversion script
Id: cif_fix_values 3271 2015-04-21 07:52:19Z andrius 

 Adding full bibliography for 4031146--4031147.cif.
;
_cod_original_sg_symbol_H-M P2(1)/n
_cod_database_code 4031147

loop_
_symmetry_equiv_pos_as_xyz
'x, y, z'
'-x+1/2, y+1/2, -z+1/2'
'-x, -y, -z'
'x-1/2, -y-1/2, z-1/2'

loop_
_atom_site_label
_atom_site_type_symbol
_atom_site_fract_x
_atom_site_fract_y
_atom_site_fract_z
_atom_site_U_iso_or_equiv
_atom_site_adp_type
_atom_site_occupancy
_atom_site_symmetry_multiplicity
_atom_site_calc_flag
_atom_site_refinement_flags
S1 S 1.17593(15) 0.26526(11) 0.19282(2) 0.0381(3) Uani 1 1 d .
Cl1 Cl 1.22099(17) 0.57353(12) 0.18241(3) 0.0506(3) Uani 1 1 d .
O1 O 1.0677(5) 0.1408(3) 0.17898(7) 0.0473(7) Uani 1 1 d .
O2 O 1.4156(4) 0.2732(3) 0.19406(7) 0.0502(7) Uani 1 1 d .
N1 N 1.0903(5) 0.4096(4) 0.17167(7) 0.0372(7) Uani 1 1 d .
F1 F 0.5067(4) 0.3996(3) 0.08478(6) 0.0597(7) Uani 1 1 d .
F2 F 0.7836(5) 0.5458(3) 0.07413(6) 0.0601(7) Uani 1 1 d .
F3 F 1.0334(4) 0.3089(3) 0.05534(5) 0.0584(7) Uani 1 1 d .
F4 F 0.7575(5) 0.1602(3) 0.06641(5) 0.0579(7) Uani 1 1 d .
F5 F 0.4830(3) 0.3031(3) 0.02722(5) 0.0536(7) Uani 1 1 d .
F6 F 0.7444(5) 0.4636(2) 0.01690(5) 0.0540(7) Uani 1 1 d .
F7 F 0.7634(5) 0.0783(3) 0.00880(6) 0.0618(8) Uani 1 1 d .
F8 F 1.0219(4) 0.2406(4) -0.00154(6) 0.0627(8) Uani 1 1 d .
F9 F 0.7366(5) 0.3805(3) -0.04066(5) 0.0591(7) Uani 1 1 d .
F10 F 0.4737(4) 0.2212(3) -0.03015(6) 0.0603(8) Uani 1 1 d .
F11 F 0.7344(5) -0.0047(3) -0.04913(6) 0.0632(8) Uani 1 1 d .
F12 F 1.0161(4) 0.1440(3) -0.05659(5) 0.0574(7) Uani 1 1 d .
F13 F 0.7779(7) 0.2990(3) -0.09777(6) 0.0819(10) Uani 1 1 d .
F14 F 0.4846(4) 0.1634(5) -0.08968(6) 0.0875(11) Uani 1 1 d .
F15 F 0.7131(9) -0.0770(4) -0.10847(8) 0.1154(16) Uani 1 1 d .
F16 F 1.0088(6) 0.0463(5) -0.11381(7) 0.1037(14) Uani 1 1 d .
F17 F 0.7236(5) 0.0999(3) -0.14007(6) 0.0710(9) Uani 1 1 d .
C1 C 1.0655(6) 0.2882(4) 0.22959(9) 0.0354(8) Uani 1 1 d .
C2 C 0.8599(6) 0.2251(5) 0.23664(9) 0.0400(9) Uani 1 1 d .
H2B H 0.7809 0.1674 0.2220 0.048 Uiso 1 1 calc R
C3 C 0.7707(6) 0.2469(5) 0.26509(9) 0.0412(9) Uani 1 1 d .
H3A H 0.6287 0.2042 0.2699 0.049 Uiso 1 1 calc R
C4 C 0.8838(7) 0.3301(5) 0.28699(9) 0.0419(9) Uani 1 1 d .
C5 C 1.0921(7) 0.3906(4) 0.27929(9) 0.0430(10) Uani 1 1 d .
H5A H 1.1721 0.4472 0.2940 0.052 Uiso 1 1 calc R
C6 C 1.1856(6) 0.3708(5) 0.25099(9) 0.0415(9) Uani 1 1 d .
H6A H 1.3284 0.4124 0.2462 0.050 Uiso 1 1 calc R
C7 C 0.7841(8) 0.3552(5) 0.31791(10) 0.0522(11) Uani 1 1 d .
H7A H 0.6374 0.3055 0.3192 0.078 Uiso 1 1 calc R
H7B H 0.7644 0.4619 0.3213 0.078 Uiso 1 1 calc R
H7C H 0.8855 0.3144 0.3334 0.078 Uiso 1 1 calc R
C8 C 0.8411(6) 0.4275(5) 0.16880(9) 0.0401(9) Uani 1 1 d .
H8A H 0.7869 0.4984 0.1843 0.048 Uiso 1 1 calc R
H8B H 0.7665 0.3308 0.1724 0.048 Uiso 1 1 calc R
C9 C 0.7785(7) 0.4843(5) 0.13732(9) 0.0407(9) Uani 1 1 d .
H9A H 0.6147 0.5053 0.1366 0.049 Uiso 1 1 calc R
H9B H 0.8598 0.5783 0.1333 0.049 Uiso 1 1 calc R
C10 C 0.8377(7) 0.3714(5) 0.11297(9) 0.0426(9) Uani 1 1 d .
H10A H 1.0037 0.3677 0.1107 0.051 Uiso 1 1 calc R
H10B H 0.7865 0.2720 0.1196 0.051 Uiso 1 1 calc R
C11 C 0.7344(6) 0.4053(4) 0.08279(9) 0.0348(8) Uani 1 1 d .
C12 C 0.8086(6) 0.2985(4) 0.05736(9) 0.0346(8) Uani 1 1 d .
C13 C 0.7057(6) 0.3231(4) 0.02541(8) 0.0317(8) Uani 1 1 d .
C14 C 0.7993(6) 0.2190(4) 0.00037(9) 0.0340(8) Uani 1 1 d .
C15 C 0.6972(6) 0.2411(4) -0.03162(9) 0.0338(8) Uani 1 1 d .
C16 C 0.7900(6) 0.1343(4) -0.05633(9) 0.0353(8) Uani 1 1 d .
C17 C 0.7097(7) 0.1660(5) -0.08897(9) 0.0412(9) Uani 1 1 d .
C18 C 0.7880(8) 0.0552(5) -0.11310(10) 0.0489(11) Uani 1 1 d .

loop_
_atom_site_aniso_label
_atom_site_aniso_U_11
_atom_site_aniso_U_22
_atom_site_aniso_U_33
_atom_site_aniso_U_23
_atom_site_aniso_U_13
_atom_site_aniso_U_12
S1 0.0295(5) 0.0400(5) 0.0448(5) -0.0003(4) 0.0013(4) 0.0016(4)
Cl1 0.0429(6) 0.0438(6) 0.0650(7) 0.0016(5) 0.0055(5) -0.0072(4)
O1 0.0465(16) 0.0429(16) 0.0526(17) -0.0088(13) 0.0021(13) -0.0014(13)
O2 0.0320(14) 0.0576(18) 0.0610(18) 0.0039(15) 0.0021(13) 0.0067(13)
N1 0.0305(16) 0.0418(18) 0.0394(17) 0.0016(14) 0.0026(13) -0.0020(14)
F1 0.0345(13) 0.093(2) 0.0514(15) -0.0160(14) 0.0001(11) 0.0135(13)
F2 0.103(2) 0.0336(13) 0.0439(14) -0.0001(10) -0.0014(14) -0.0002(13)
F3 0.0286(11) 0.098(2) 0.0489(14) -0.0174(14) -0.0017(10) 0.0149(13)
F4 0.099(2) 0.0320(13) 0.0423(13) 0.0037(10) -0.0073(13) 0.0049(13)
F5 0.0258(11) 0.0905(19) 0.0447(13) -0.0087(13) 0.0030(10) 0.0082(12)
F6 0.090(2) 0.0279(12) 0.0437(13) 0.0017(10) -0.0023(13) 0.0056(12)
F7 0.110(2) 0.0311(12) 0.0441(14) 0.0027(10) -0.0019(14) 0.0102(13)
F8 0.0257(11) 0.112(2) 0.0507(14) -0.0233(15) 0.0007(10) 0.0098(13)
F9 0.101(2) 0.0312(13) 0.0451(14) 0.0037(10) 0.0017(14) 0.0090(13)
F10 0.0270(11) 0.106(2) 0.0479(14) -0.0158(14) -0.0002(10) 0.0087(13)
F11 0.108(2) 0.0309(13) 0.0508(15) -0.0006(11) 0.0102(14) -0.0028(14)
F12 0.0327(12) 0.090(2) 0.0498(14) -0.0152(13) 0.0015(11) 0.0160(13)
F13 0.158(3) 0.0421(16) 0.0450(15) 0.0050(12) -0.0067(17) -0.0006(18)
F14 0.0462(16) 0.157(3) 0.0590(17) -0.033(2) -0.0131(13) 0.0344(19)
F15 0.224(5) 0.056(2) 0.066(2) -0.0193(16) 0.035(3) -0.027(2)
F16 0.067(2) 0.183(4) 0.0610(19) -0.036(2) 0.0005(15) 0.047(2)
F17 0.093(2) 0.077(2) 0.0420(14) -0.0098(13) -0.0139(14) 0.0312(16)
C1 0.0283(18) 0.037(2) 0.041(2) 0.0035(16) -0.0050(16) -0.0001(16)
C2 0.0322(19) 0.044(2) 0.044(2) 0.0050(18) -0.0093(17) -0.0058(17)
C3 0.0287(19) 0.048(2) 0.047(2) 0.0085(19) -0.0032(17) -0.0034(18)
C4 0.040(2) 0.042(2) 0.044(2) 0.0078(18) -0.0028(18) 0.0089(18)
C5 0.044(2) 0.038(2) 0.046(2) -0.0004(17) -0.0111(19) -0.0032(18)
C6 0.0308(19) 0.045(2) 0.048(2) 0.0017(18) -0.0037(18) -0.0058(17)
C7 0.053(3) 0.052(3) 0.051(3) 0.004(2) -0.003(2) 0.006(2)
C8 0.0286(18) 0.054(2) 0.038(2) 0.0012(18) 0.0053(16) 0.0031(18)
C9 0.039(2) 0.047(2) 0.036(2) -0.0017(17) -0.0002(17) 0.0090(18)
C10 0.043(2) 0.044(2) 0.040(2) 0.0012(18) -0.0051(18) 0.0098(19)
C11 0.0314(19) 0.033(2) 0.040(2) 0.0000(16) 0.0021(16) 0.0040(16)
C12 0.0294(18) 0.033(2) 0.041(2) 0.0022(16) -0.0018(16) 0.0051(16)
C13 0.0291(18) 0.0262(18) 0.040(2) 0.0006(15) -0.0006(15) 0.0057(15)
C14 0.0309(19) 0.0292(18) 0.042(2) -0.0003(16) -0.0019(16) 0.0064(15)
C15 0.0291(18) 0.0306(19) 0.042(2) 0.0015(16) -0.0002(15) 0.0048(15)
C16 0.0334(19) 0.0313(19) 0.041(2) -0.0004(16) 0.0011(16) 0.0075(16)
C17 0.042(2) 0.040(2) 0.041(2) -0.0007(17) -0.0006(18) 0.0097(18)
C18 0.057(3) 0.046(3) 0.044(2) -0.0043(19) -0.005(2) 0.008(2)

loop_
_atom_type_symbol
_atom_type_description
_atom_type_scat_dispersion_real
_atom_type_scat_dispersion_imag
_atom_type_scat_source
C C 0.0181 0.0091 'International Tables Vol C Tables 4.2.6.8 and 6.1.1.4'
H H 0.0000 0.0000 'International Tables Vol C Tables 4.2.6.8 and 6.1.1.4'
N N 0.0311 0.0180 'International Tables Vol C Tables 4.2.6.8 and 6.1.1.4'
O O 0.0492 0.0322 'International Tables Vol C Tables 4.2.6.8 and 6.1.1.4'
F F 0.0727 0.0534 'International Tables Vol C Tables 4.2.6.8 and 6.1.1.4'
S S 0.3331 0.5567 'International Tables Vol C Tables 4.2.6.8 and 6.1.1.4'
Cl Cl 0.3639 0.7018 'International Tables Vol C Tables 4.2.6.8 and 6.1.1.4'

loop_
_geom_angle_atom_site_label_1
_geom_angle_atom_site_label_2
_geom_angle_atom_site_label_3
_geom_angle
O2 S1 O1 120.23(18)
O2 S1 N1 106.48(17)
O1 S1 N1 103.62(17)
O2 S1 C1 109.36(18)
O1 S1 C1 108.50(18)
N1 S1 C1 107.94(17)
C8 N1 S1 115.4(2)
C8 N1 Cl1 111.9(3)
S1 N1 Cl1 111.93(18)
C2 C1 C6 121.1(4)
C2 C1 S1 119.3(3)
C6 C1 S1 119.6(3)
C3 C2 C1 119.2(4)
C3 C2 H2B 120.4
C1 C2 H2B 120.4
C2 C3 C4 121.5(4)
C2 C3 H3A 119.2
C4 C3 H3A 119.2
C5 C4 C3 117.9(4)
C5 C4 C7 120.8(4)
C3 C4 C7 121.3(4)
C6 C5 C4 121.9(4)
C6 C5 H5A 119.0
C4 C5 H5A 119.0
C5 C6 C1 118.4(4)
C5 C6 H6A 120.8
C1 C6 H6A 120.8
C4 C7 H7A 109.5
C4 C7 H7B 109.5
H7A C7 H7B 109.5
C4 C7 H7C 109.5
H7A C7 H7C 109.5
H7B C7 H7C 109.5
N1 C8 C9 110.7(3)
N1 C8 H8A 109.5
C9 C8 H8A 109.5
N1 C8 H8B 109.5
C9 C8 H8B 109.5
H8A C8 H8B 108.1
C10 C9 C8 111.2(3)
C10 C9 H9A 109.4
C8 C9 H9A 109.4
C10 C9 H9B 109.4
C8 C9 H9B 109.4
H9A C9 H9B 108.0
C11 C10 C9 113.4(3)
C11 C10 H10A 108.9
C9 C10 H10A 108.9
C11 C10 H10B 108.9
C9 C10 H10B 108.9
H10A C10 H10B 107.7
F2 C11 F1 105.6(3)
F2 C11 C10 110.7(3)
F1 C11 C10 110.0(3)
F2 C11 C12 108.4(3)
F1 C11 C12 108.0(3)
C10 C11 C12 113.7(3)
F3 C12 F4 108.1(3)
F3 C12 C11 106.9(3)
F4 C12 C11 107.3(3)
F3 C12 C13 108.6(3)
F4 C12 C13 108.3(3)
C11 C12 C13 117.3(3)
F5 C13 F6 108.3(3)
F5 C13 C12 108.3(3)
F6 C13 C12 108.8(3)
F5 C13 C14 108.4(3)
F6 C13 C14 108.0(3)
C12 C13 C14 114.8(3)
F8 C14 F7 108.2(3)
F8 C14 C15 108.0(3)
F7 C14 C15 108.2(3)
F8 C14 C13 108.2(3)
F7 C14 C13 108.5(3)
C15 C14 C13 115.6(3)
F9 C15 F10 108.3(3)
F9 C15 C14 108.9(3)
F10 C15 C14 108.9(3)
F9 C15 C16 108.0(3)
F10 C15 C16 107.7(3)
C14 C15 C16 114.9(3)
F11 C16 F12 108.1(3)
F11 C16 C17 108.7(3)
F12 C16 C17 106.6(3)
F11 C16 C15 109.0(3)
F12 C16 C15 108.7(3)
C17 C16 C15 115.5(3)
F13 C17 F14 108.4(4)
F13 C17 C18 107.1(3)
F14 C17 C18 106.0(3)
F13 C17 C16 110.3(3)
F14 C17 C16 109.0(3)
C18 C17 C16 115.7(3)
F15 C18 F17 109.1(4)
F15 C18 F16 106.9(4)
F17 C18 F16 106.6(4)
F15 C18 C17 112.8(4)
F17 C18 C17 110.0(4)
F16 C18 C17 111.1(4)

loop_
_geom_bond_atom_site_label_1
_geom_bond_atom_site_label_2
_geom_bond_distance
S1 O2 1.424(3)
S1 O1 1.428(3)
S1 N1 1.677(3)
S1 C1 1.761(4)
Cl1 N1 1.733(3)
N1 C8 1.492(5)
F1 C11 1.354(4)
F2 C11 1.354(4)
F3 C12 1.340(4)
F4 C12 1.343(4)
F5 C13 1.335(4)
F6 C13 1.340(4)
F7 C14 1.338(4)
F8 C14 1.337(4)
F9 C15 1.338(4)
F10 C15 1.339(4)
F11 C16 1.333(4)
F12 C16 1.344(4)
F13 C17 1.322(5)
F14 C17 1.335(5)
F15 C18 1.287(5)
F16 C18 1.312(5)
F17 C18 1.311(5)
C1 C2 1.381(5)
C1 C6 1.396(5)
C2 C3 1.376(6)
C2 H2B 0.9500
C3 C4 1.393(6)
C3 H3A 0.9500
C4 C5 1.393(6)
C4 C7 1.504(6)
C5 C6 1.378(6)
C5 H5A 0.9500
C6 H6A 0.9500
C7 H7A 0.9800
C7 H7B 0.9800
C7 H7C 0.9800
C8 C9 1.524(5)
C8 H8A 0.9900
C8 H8B 0.9900
C9 C10 1.520(5)
C9 H9A 0.9900
C9 H9B 0.9900
C10 C11 1.495(5)
C10 H10A 0.9900
C10 H10B 0.9900
C11 C12 1.542(5)
C12 C13 1.550(5)
C13 C14 1.551(5)
C14 C15 1.546(5)
C15 C16 1.554(5)
C16 C17 1.541(5)
C17 C18 1.532(6)

loop_
_geom_torsion_atom_site_label_1
_geom_torsion_atom_site_label_2
_geom_torsion_atom_site_label_3
_geom_torsion_atom_site_label_4
_geom_torsion
O2 S1 N1 C8 -176.8(3)
O1 S1 N1 C8 55.5(3)
C1 S1 N1 C8 -59.4(3)
O2 S1 N1 Cl1 -47.2(2)
O1 S1 N1 Cl1 -174.90(18)
C1 S1 N1 Cl1 70.2(2)
O2 S1 C1 C2 -152.7(3)
O1 S1 C1 C2 -19.9(4)
N1 S1 C1 C2 91.8(3)
O2 S1 C1 C6 28.0(4)
O1 S1 C1 C6 160.8(3)
N1 S1 C1 C6 -87.5(3)
C6 C1 C2 C3 1.2(6)
S1 C1 C2 C3 -178.0(3)
C1 C2 C3 C4 -0.5(6)
C2 C3 C4 C5 -0.3(6)
C2 C3 C4 C7 179.2(4)
C3 C4 C5 C6 0.3(6)
C7 C4 C5 C6 -179.2(4)
C4 C5 C6 C1 0.4(6)
C2 C1 C6 C5 -1.2(6)
S1 C1 C6 C5 178.1(3)
S1 N1 C8 C9 -144.4(3)
Cl1 N1 C8 C9 86.0(4)
N1 C8 C9 C10 64.9(5)
C8 C9 C10 C11 167.0(3)
C9 C10 C11 F2 53.0(5)
C9 C10 C11 F1 -63.3(4)
C9 C10 C11 C12 175.4(3)
F2 C11 C12 F3 64.5(4)
F1 C11 C12 F3 178.5(3)
C10 C11 C12 F3 -59.2(4)
F2 C11 C12 F4 -179.8(3)
F1 C11 C12 F4 -65.8(4)
C10 C11 C12 F4 56.5(4)
F2 C11 C12 C13 -57.7(4)
F1 C11 C12 C13 56.3(4)
C10 C11 C12 C13 178.7(3)
F3 C12 C13 F5 176.1(3)
F4 C12 C13 F5 58.9(4)
C11 C12 C13 F5 -62.7(4)
F3 C12 C13 F6 -66.4(4)
F4 C12 C13 F6 176.5(3)
C11 C12 C13 F6 54.8(4)
F3 C12 C13 C14 54.8(4)
F4 C12 C13 C14 -62.4(4)
C11 C12 C13 C14 176.0(3)
F5 C13 C14 F8 179.4(3)
F6 C13 C14 F8 62.2(4)
C12 C13 C14 F8 -59.3(4)
F5 C13 C14 F7 -63.4(4)
F6 C13 C14 F7 179.4(3)
C12 C13 C14 F7 57.8(4)
F5 C13 C14 C15 58.3(4)
F6 C13 C14 C15 -58.9(4)
C12 C13 C14 C15 179.5(3)
F8 C14 C15 F9 -61.6(4)
F7 C14 C15 F9 -178.5(3)
C13 C14 C15 F9 59.6(4)
F8 C14 C15 F10 -179.5(3)
F7 C14 C15 F10 63.6(4)
C13 C14 C15 F10 -58.2(4)
F8 C14 C15 C16 59.7(4)
F7 C14 C15 C16 -57.2(4)
C13 C14 C15 C16 -179.1(3)
F9 C15 C16 F11 -174.4(3)
F10 C15 C16 F11 -57.7(4)
C14 C15 C16 F11 63.8(4)
F9 C15 C16 F12 68.0(4)
F10 C15 C16 F12 -175.3(3)
C14 C15 C16 F12 -53.8(4)
F9 C15 C16 C17 -51.8(4)
F10 C15 C16 C17 64.9(4)
C14 C15 C16 C17 -173.5(3)
F11 C16 C17 F13 -175.0(3)
F12 C16 C17 F13 -58.7(4)
C15 C16 C17 F13 62.2(4)
F11 C16 C17 F14 66.1(4)
F12 C16 C17 F14 -177.6(3)
C15 C16 C17 F14 -56.7(5)
F11 C16 C17 C18 -53.3(5)
F12 C16 C17 C18 63.0(4)
C15 C16 C17 C18 -176.1(3)
F13 C17 C18 F15 -173.9(4)
F14 C17 C18 F15 -58.4(5)
C16 C17 C18 F15 62.6(5)
F13 C17 C18 F17 -51.8(5)
F14 C17 C18 F17 63.7(5)
C16 C17 C18 F17 -175.3(4)
F13 C17 C18 F16 66.0(5)
F14 C17 C18 F16 -178.5(4)
C16 C17 C18 F16 -57.5(5)
